data_9007800
loop_
_publ_author_name
'Schmid, R. L.'
'Felsche, J.'

_publ_section_title
;
 Structure of trisodium hydrogenorthosilicate monohydrate
;
_journal_name_full 'Acta Crystallographica, Section C'
_journal_page_first 1365
_journal_page_last 1368
_journal_paper_doi 10.1107/S0108270189011650
_journal_volume 46
_journal_year 1990
_chemical_formula_structural Na3HSiO4.H2O
_chemical_formula_sum 'H3 Na3 O5 Si'
_space_group_IT_number 14
_symmetry_space_group_name_Hall '-P 2ybc'
_symmetry_space_group_name_H-M 'P 1 21/c 1'
_cell_angle_alpha 90
_cell_angle_beta 105.57
_cell_angle_gamma 90
_cell_length_a 7.898
_cell_length_b 5.960
_cell_length_c 11.142
_cell_formula_units_Z 4
_cell_volume 505.231
_database_code_amcsd 0010162
_exptl_crystal_density_diffrn 2.367
_cod_original_cell_volume 505.230
_cod_original_formula_sum 'Si Na3 O5 H3'
_cod_database_code 9007800
_amcsd_formula_title Na3HSiO4.H2O

loop_
_space_group_symop_operation_xyz
x,y,z
x,1/2-y,1/2+z
-x,1/2+y,1/2-z
-x,-y,-z

loop_
_atom_site_label
_atom_site_fract_x
_atom_site_fract_y
_atom_site_fract_z
_atom_site_U_iso_or_equiv
Si 0.69070 0.20870 0.36470 0.00773
Na1 0.25000 0.01020 0.33420 0.01570
Na2 0.39900 0.30710 0.56670 0.01646
Na3 0.97720 -0.24390 0.43910 0.01532
O1 0.49020 0.27150 0.38260 0.01393
O2 0.76940 0.01380 0.46360 0.01127
O3 0.80980 0.43430 0.39140 0.01140
O4 0.66310 0.13590 0.21980 0.01229
O5 0.07390 0.34710 0.27890 0.01874
H11 0.55300 0.88700 0.15600 0.01646
H51 -0.00100 0.39800 0.31600 0.01267
H52 0.14300 0.46600 0.28500 0.01013

loop_
_cod_related_entry_id
_cod_related_entry_database
_cod_related_entry_code
1 AMCSD 0010162
